data_2236721
loop_
_publ_author_name
'Sert\,celik, Mustafa'
'\,Caylak Deliba\,s, Nagihan'
'\,Cevik, Sabri'
'Necefo\(glu, Hacali'
'H\"okelek, Tuncer'

_publ_section_title
;
 Poly[(\m~5~-2,2'-bipyridine-5,5'-dicarboxylato)lead(II)]
;
_journal_coeditor_code XU5606
_journal_issue 9
_journal_name_full 'Acta Crystallographica Section E'
_journal_page_first m1196
_journal_page_last m1197
_journal_paper_doi 10.1107/S1600536812035647
_journal_volume 68
_journal_year 2012
_chemical_formula_iupac '[Pb (C12 H6 N2 O4)]'
_chemical_formula_moiety 'C12 H6 N2 O4 Pb'
_chemical_formula_sum 'C12 H6 N2 O4 Pb'
_chemical_formula_weight 449.39
_chemical_name_systematic
;
Poly[(\m~5~-2,2'-bipyridine-5,5'-dicarboxylato)lead(II)]
;
_space_group_IT_number 31
_symmetry_cell_setting orthorhombic
_symmetry_space_group_name_Hall 'P 2ac -2'
_symmetry_space_group_name_H-M 'P m n 21'
_atom_sites_solution_hydrogens geom
_atom_sites_solution_primary direct
_atom_sites_solution_secondary difmap
_audit_creation_method SHELXL-97
_cell_angle_alpha 90.00
_cell_angle_beta 90.00
_cell_angle_gamma 90.00
_cell_formula_units_Z 2
_cell_length_a 13.6224(3)
_cell_length_b 4.1923(2)
_cell_length_c 10.2180(3)
_cell_measurement_reflns_used 8915
_cell_measurement_temperature 100(2)
_cell_measurement_theta_max 28.45
_cell_measurement_theta_min 2.49
_cell_volume 583.54(4)
_computing_cell_refinement 'SAINT (Bruker, 2007)'
_computing_data_collection 'APEX2 (Bruker, 2007)'
_computing_data_reduction 'SAINT (Bruker, 2007)'
_computing_molecular_graphics 'ORTEP-3 for Windows (Farrugia, 1997)'
_computing_publication_material 'WinGX publication routines (Farrugia, 1999) and PLATON (Spek, 2009)'
_computing_structure_refinement 'SHELXL97 (Sheldrick, 2008)'
_computing_structure_solution 'SHELXS97 (Sheldrick, 2008)'
_diffrn_ambient_temperature 100(2)
_diffrn_measured_fraction_theta_full 1.000
_diffrn_measured_fraction_theta_max 1.000
_diffrn_measurement_device_type 'Bruker Kappa APEXII CCD area-detector diffractometer'
_diffrn_measurement_method '\f and \w scans'
_diffrn_radiation_monochromator graphite
_diffrn_radiation_source 'fine-focus sealed tube'
_diffrn_radiation_type MoK\a
_diffrn_radiation_wavelength 0.71073
_diffrn_reflns_av_R_equivalents 0.0364
_diffrn_reflns_av_sigmaI/netI 0.0234
_diffrn_reflns_limit_h_max 17
_diffrn_reflns_limit_h_min -18
_diffrn_reflns_limit_k_max 5
_diffrn_reflns_limit_k_min -5
_diffrn_reflns_limit_l_max 13
_diffrn_reflns_limit_l_min -13
_diffrn_reflns_number 9729
_diffrn_reflns_theta_full 28.49
_diffrn_reflns_theta_max 28.49
_diffrn_reflns_theta_min 2.49
_exptl_absorpt_coefficient_mu 14.467
_exptl_absorpt_correction_T_max 0.235
_exptl_absorpt_correction_T_min 0.055
_exptl_absorpt_correction_type multi-scan
_exptl_absorpt_process_details '(SADABS; Bruker, 2005)'
_exptl_crystal_colour colorless
_exptl_crystal_density_diffrn 2.558
_exptl_crystal_density_method 'not measured'
_exptl_crystal_description prism
_exptl_crystal_F_000 412
_exptl_crystal_size_max 0.32
_exptl_crystal_size_mid 0.18
_exptl_crystal_size_min 0.10
_refine_diff_density_max 1.526
_refine_diff_density_min -0.754
_refine_ls_abs_structure_details 'Flack (1983), 728 Friedel pairs'
_refine_ls_abs_structure_Flack 0.497(14)
_refine_ls_extinction_coef 0.0097(6)
_refine_ls_extinction_expression Fc^*^=kFc[1+0.001xFc^2^\l^3^/sin(2\q)]^-1/4^
_refine_ls_extinction_method SHELXL
_refine_ls_goodness_of_fit_ref 1.240
_refine_ls_hydrogen_treatment constr
_refine_ls_matrix_type full
_refine_ls_number_parameters 90
_refine_ls_number_reflns 1542
_refine_ls_number_restraints 1
_refine_ls_restrained_S_all 1.240
_refine_ls_R_factor_all 0.0191
_refine_ls_R_factor_gt 0.0186
_refine_ls_shift/su_max 0.000
_refine_ls_shift/su_mean 0.000
_refine_ls_structure_factor_coef Fsqd
_refine_ls_weighting_details 'calc w=1/[\s^2^(Fo^2^)+(0.0212P)^2^+3.4430P] where P=(Fo^2^+2Fc^2^)/3'
_refine_ls_weighting_scheme calc
_refine_ls_wR_factor_gt 0.0544
_refine_ls_wR_factor_ref 0.0549
_reflns_number_gt 1511
_reflns_number_total 1542
_reflns_threshold_expression I>2\s(I)
_cod_data_source_file xu5606.cif
_cod_data_source_block I
_cod_original_cell_volume 583.54(3)
_cod_database_code 2236721
_cod_database_fobs_code 2236721

loop_
_symmetry_equiv_pos_as_xyz
'x, y, z'
'-x+1/2, -y, z+1/2'
'-x, y, z'
'x+1/2, -y, z+1/2'

loop_
_atom_site_type_symbol
_atom_site_label
_atom_site_fract_x
_atom_site_fract_y
_atom_site_fract_z
_atom_site_U_iso_or_equiv
_atom_site_adp_type
_atom_site_calc_flag
_atom_site_refinement_flags
_atom_site_occupancy
_atom_site_symmetry_multiplicity
Pb Pb1 0.0000 0.81379(5) 0.6243 0.00544(10) Uani d S 1 2
O O1 0.3476(4) 0.2412(13) 0.9391(5) 0.0145(9) Uani d . 1 1
O O2 0.3886(3) 0.6151(12) 1.0873(4) 0.0136(9) Uani d . 1 1
N N1 0.0870(4) 0.7262(14) 0.8556(5) 0.0134(11) Uani d . 1 1
C C1 0.1730(4) 0.5765(15) 0.8787(5) 0.0099(11) Uani d . 1 1
H H1 0.1929 0.4075 0.8227 0.012 Uiso calc R 1 1
C C2 0.2338(4) 0.6648(14) 0.9835(6) 0.0091(11) Uani d . 1 1
C C3 0.2044(5) 0.9052(17) 1.0680(6) 0.0138(11) Uani d . 1 1
H H3 0.2446 0.9677 1.1395 0.017 Uiso calc R 1 1
C C4 0.1157(5) 1.0506(17) 1.0457(6) 0.0149(12) Uani d . 1 1
H H4 0.0926 1.2117 1.1034 0.018 Uiso calc R 1 1
C C5 0.0596(5) 0.9597(17) 0.9373(6) 0.0160(12) Uani d . 1 1
C C6 0.3296(4) 0.4896(16) 1.0016(5) 0.0127(12) Uani d . 1 1

loop_
_atom_site_aniso_label
_atom_site_aniso_U_11
_atom_site_aniso_U_22
_atom_site_aniso_U_33
_atom_site_aniso_U_12
_atom_site_aniso_U_13
_atom_site_aniso_U_23
Pb1 0.00259(13) 0.00704(13) 0.00668(12) 0.000 0.000 0.00030(19)
O1 0.009(2) 0.022(2) 0.013(2) 0.0027(19) -0.0030(18) -0.0058(18)
O2 0.007(2) 0.018(2) 0.015(2) -0.0035(17) -0.0056(13) -0.0002(15)
N1 0.009(3) 0.022(3) 0.009(2) 0.000(2) -0.001(2) -0.002(2)
C1 0.009(3) 0.013(3) 0.008(2) 0.004(2) -0.0023(19) 0.004(2)
C2 0.003(3) 0.014(3) 0.011(3) -0.001(2) -0.002(2) 0.0008(19)
C3 0.010(3) 0.025(3) 0.006(2) 0.001(3) 0.000(2) 0.000(3)
C4 0.010(3) 0.018(3) 0.017(3) 0.003(2) -0.001(2) -0.004(2)
C5 0.012(3) 0.020(3) 0.016(3) 0.005(2) -0.002(2) 0.004(2)
C6 0.003(2) 0.029(4) 0.006(2) -0.004(2) -0.0017(18) 0.006(2)

loop_
_atom_type_symbol
_atom_type_description
_atom_type_scat_dispersion_real
_atom_type_scat_dispersion_imag
_atom_type_scat_source
C C 0.0033 0.0016 'International Tables Vol C Tables 4.2.6.8 and 6.1.1.4'
H H 0.0000 0.0000 'International Tables Vol C Tables 4.2.6.8 and 6.1.1.4'
N N 0.0061 0.0033 'International Tables Vol C Tables 4.2.6.8 and 6.1.1.4'
O O 0.0106 0.0060 'International Tables Vol C Tables 4.2.6.8 and 6.1.1.4'
Pb Pb -3.3944 10.1111 'International Tables Vol C Tables 4.2.6.8 and 6.1.1.4'

loop_
_geom_angle_atom_site_label_1
_geom_angle_atom_site_label_2
_geom_angle_atom_site_label_3
_geom_angle_site_symmetry_1
_geom_angle_site_symmetry_3
_geom_angle
O2 Pb1 O2 4_464 2_564 79.1(2)
O2 Pb1 N1 2_564 3 108.61(16)
O2 Pb1 N1 4_464 . 108.61(17)
O2 Pb1 N1 2_564 . 75.73(16)
O2 Pb1 N1 4_464 3 75.73(16)
N1 Pb1 N1 . 3 52.7(3)
C6 O2 Pb1 . 2_565 101.2(4)
C1 N1 Pb1 . . 127.2(4)
C5 N1 Pb1 . . 109.1(4)
C5 N1 C1 . . 118.2(6)
N1 C1 C2 . . 121.5(6)
N1 C1 H1 . . 119.2
C2 C1 H1 . . 119.2
C1 C2 C6 . . 118.4(5)
C3 C2 C1 . . 119.8(6)
C3 C2 C6 . . 121.8(5)
C2 C3 H3 . . 120.9
C4 C3 C2 . . 118.3(6)
C4 C3 H3 . . 120.9
C3 C4 C5 . . 119.4(6)
C3 C4 H4 . . 120.3
C5 C4 H4 . . 120.3
N1 C5 C4 . . 122.7(6)
N1 C5 C5 . 3 106.2(4)
C4 C5 C5 . 3 123.1(4)
O1 C6 O2 . . 124.2(6)
O1 C6 C2 . . 120.9(5)
O2 C6 C2 . . 114.8(6)

loop_
_geom_bond_atom_site_label_1
_geom_bond_atom_site_label_2
_geom_bond_site_symmetry_2
_geom_bond_distance
_geom_bond_publ_flag
Pb1 O1 2_564 2.819(5) y
Pb1 O2 2_564 2.383(5) yes
Pb1 O2 4_464 2.383(5) ?
Pb1 O2 2_574 2.860(5) y
Pb1 N1 . 2.669(5) yes
Pb1 N1 3 2.669(5) ?
O1 C6 . 1.245(8) ?
O2 Pb1 2_565 2.383(5) ?
N1 C1 . 1.350(8) ?
N1 C5 . 1.340(9) ?
C1 C2 . 1.403(8) ?
C1 H1 . 0.9500 ?
C2 C3 . 1.386(9) ?
C2 C6 . 1.509(8) ?
C3 C4 . 1.373(9) ?
C3 H3 . 0.9500 ?
C4 C5 . 1.398(9) ?
C4 H4 . 0.9500 ?
C5 C5 3 1.623(13) ?
C6 O2 . 1.300(7) ?

loop_
_geom_torsion_atom_site_label_1
_geom_torsion_atom_site_label_2
_geom_torsion_atom_site_label_3
_geom_torsion_atom_site_label_4
_geom_torsion_site_symmetry_1
_geom_torsion_site_symmetry_4
_geom_torsion
O2 Pb1 N1 C1 2_564 . 19.7(5)
O2 Pb1 N1 C1 4_464 . 92.8(5)
O2 Pb1 N1 C5 2_564 . 172.7(5)
O2 Pb1 N1 C5 4_464 . -114.2(5)
N1 Pb1 N1 C1 3 . 147.1(5)
N1 Pb1 N1 C5 3 . -59.9(5)
Pb1 N1 C1 C2 . . 149.5(5)
C5 N1 C1 C2 . . -1.3(9)
Pb1 N1 C5 C4 . . -156.5(5)
Pb1 N1 C5 C5 . 3 53.8(3)
C1 N1 C5 C4 . . -0.8(10)
C1 N1 C5 C5 . 3 -150.5(5)
N1 C1 C2 C3 . . 1.8(9)
N1 C1 C2 C6 . . -179.0(5)
C1 C2 C3 C4 . . -0.1(10)
C6 C2 C3 C4 . . -179.3(6)
C1 C2 C6 O1 . . -11.3(9)
C1 C2 C6 O2 . . 169.9(5)
C3 C2 C6 O1 . . 167.9(6)
C3 C2 C6 O2 . . -10.9(8)
C2 C3 C4 C5 . . -1.9(10)
C3 C4 C5 N1 . . 2.5(11)
C3 C4 C5 C5 . 3 147.0(5)
O1 C6 O2 Pb1 . 2_565 -14.7(7)
C2 C6 O2 Pb1 . 2_565 164.0(4)
